data_9014315
loop_
_publ_author_name
'Sitepu, H.'

_publ_section_title
;
 Texture and structural refinement using neutron diffraction data from
 molybdite (MoO3) and calcite (CaCO3) powders and a Ni-rich Ni50.7Ti49.30 alloy
 Note: Aged
;
_journal_name_full 'Powder Diffraction'
_journal_page_first 315
_journal_page_last 326
_journal_paper_doi 10.1154/1.3257906
_journal_volume 24
_journal_year 2009
_chemical_compound_source Synthetic
_chemical_formula_sum 'Ni Ti'
_space_group_IT_number 147
_symmetry_space_group_name_Hall '-P 3'
_symmetry_space_group_name_H-M 'P -3'
_cell_angle_alpha 90
_cell_angle_beta 90
_cell_angle_gamma 120
_cell_formula_units_Z 9
_cell_length_a 7.34100
_cell_length_b 7.34100
_cell_length_c 5.26996
_cell_volume 245.951
_database_code_amcsd 0018899
_exptl_crystal_density_diffrn 6.476
_cod_original_formula_sum 'Ti Ni'
_cod_database_code 9014315
_amcsd_formula_title TiNi

loop_
_space_group_symop_operation_xyz
x,y,z
y,-x+y,-z
-x+y,-x,z
-x,-y,-z
-y,x-y,z
x-y,x,-z

loop_
_atom_site_label
_atom_site_fract_x
_atom_site_fract_y
_atom_site_fract_z
_atom_site_U_iso_or_equiv
Ti1 0.00000 0.00000 0.00000 0.00640
Ti2 0.34100 -0.00670 0.33480 0.00640
Ti3 0.33333 0.66667 0.02300 0.00640
Ni1 0.00000 0.00000 0.50000 0.01550
Ni2 0.32570 -0.01820 0.85580 0.01550
Ni3 0.33333 0.66667 0.56100 0.01550

loop_
_cod_changelog_entry_id
_cod_changelog_entry_author
_cod_changelog_entry_date
_cod_changelog_entry_text
1
;cod-tools version 3.10.1
Id: cif_fix_AMCSD_atom_labels 10224 2024-08-07 11:09:31Z saulius
;
2024-08-07T19:40:12+03:00
;Changed the following '_atom_site_label' values:
the first duplicated label 'Ti'  converted to 'Ti1'
duplicated label 'Ti' at index 1 converted to 'Ti2'
duplicated label 'Ti' at index 2 converted to 'Ti3'
the first duplicated label 'Ni'  converted to 'Ni1'
duplicated label 'Ni' at index 4 converted to 'Ni2'
duplicated label 'Ni' at index 5 converted to 'Ni3'
;

loop_
_cod_related_entry_id
_cod_related_entry_database
_cod_related_entry_code
1 AMCSD 0018899
